data_7206626
loop_
_publ_author_name
'Li, Xia'
'Gu, Ya-Kun'
'Deng, Xue-Bin'
'Zhao, Kai'
'Jin, Lin-Pei'

_publ_section_title
;
 Effect of anions on architectures of transition metal complexes with
 1,4-bis(1,2,4-triazol-1-yl)butane
;
_journal_issue 22
_journal_name_full CrystEngComm
_journal_page_first 6665
_journal_paper_doi 10.1039/c1ce05491k
_journal_volume 13
_journal_year 2011
_chemical_formula_sum 'C8 H18 N6 Ni O7 S'
_chemical_formula_weight 401.05
_chemical_name_systematic
;

?

;
_space_group_IT_number 62
_symmetry_cell_setting orthorhombic
_symmetry_space_group_name_Hall '-P 2ac 2n'
_symmetry_space_group_name_H-M 'P n m a'
_atom_sites_solution_hydrogens geom
_atom_sites_solution_primary direct
_atom_sites_solution_secondary difmap
_audit_creation_method SHELXL-97
_cell_angle_alpha 90.00
_cell_angle_beta 90.00
_cell_angle_gamma 90.00
_cell_formula_units_Z 4
_cell_length_a 8.506(2)
_cell_length_b 17.003(4)
_cell_length_c 10.491(3)
_cell_measurement_reflns_used 1256
_cell_measurement_temperature 150(2)
_cell_measurement_theta_max 23.57
_cell_measurement_theta_min 3.08
_cell_volume 1517.3(7)
_computing_cell_refinement 'Bruker SMART'
_computing_data_collection 'Bruker SMART'
_computing_data_reduction 'Bruker SAINT'
_computing_molecular_graphics 'Bruker SHELXTL'
_computing_publication_material 'Bruker SHELXTL'
_computing_structure_refinement 'SHELXL-97 (Sheldrick, 1997)'
_computing_structure_solution 'SHELXS-97 (Sheldrick, 1990)'
_diffrn_ambient_temperature 150(2)
_diffrn_measured_fraction_theta_full 0.999
_diffrn_measured_fraction_theta_max 0.999
_diffrn_measurement_device_type 'CCD area detector'
_diffrn_measurement_method 'phi and omega scans'
_diffrn_radiation_monochromator graphite
_diffrn_radiation_source 'fine-focus sealed tube'
_diffrn_radiation_type MoK\a
_diffrn_radiation_wavelength 0.71073
_diffrn_reflns_av_R_equivalents 0.0601
_diffrn_reflns_av_sigmaI/netI 0.0446
_diffrn_reflns_limit_h_max 9
_diffrn_reflns_limit_h_min -10
_diffrn_reflns_limit_k_max 20
_diffrn_reflns_limit_k_min -17
_diffrn_reflns_limit_l_max 12
_diffrn_reflns_limit_l_min -12
_diffrn_reflns_number 7031
_diffrn_reflns_theta_full 25.50
_diffrn_reflns_theta_max 25.50
_diffrn_reflns_theta_min 2.28
_exptl_absorpt_coefficient_mu 1.463
_exptl_absorpt_correction_T_max 0.8675
_exptl_absorpt_correction_T_min 0.8214
_exptl_absorpt_correction_type multi-scan
_exptl_absorpt_process_details SADABS
_exptl_crystal_colour purple
_exptl_crystal_density_diffrn 1.756
_exptl_crystal_density_method 'not measured'
_exptl_crystal_description block
_exptl_crystal_F_000 832
_exptl_crystal_size_max 0.14
_exptl_crystal_size_mid 0.10
_exptl_crystal_size_min 0.10
_refine_diff_density_max 3.483
_refine_diff_density_min -0.619
_refine_diff_density_rms 0.146
_refine_ls_extinction_method none
_refine_ls_goodness_of_fit_ref 1.071
_refine_ls_hydrogen_treatment mixed
_refine_ls_matrix_type full
_refine_ls_number_parameters 123
_refine_ls_number_reflns 1465
_refine_ls_number_restraints 6
_refine_ls_restrained_S_all 1.069
_refine_ls_R_factor_all 0.0680
_refine_ls_R_factor_gt 0.0534
_refine_ls_shift/su_max 0.000
_refine_ls_shift/su_mean 0.000
_refine_ls_structure_factor_coef Fsqd
_refine_ls_weighting_details 'calc w1/[\s^2^(Fo^2^)+(0.0920P)^2^+0.2251P] where P(Fo^2^+2Fc^2^)/3'
_refine_ls_weighting_scheme calc
_refine_ls_wR_factor_gt 0.1296
_refine_ls_wR_factor_ref 0.1393
_reflns_number_gt 1177
_reflns_number_total 1465
_reflns_threshold_expression >2sigma(I)
_cod_data_source_file c1ce05491k.txt
_cod_data_source_block 1
_cod_depositor_comments
;
The following automatic conversions were performed:

'_symmetry_cell_setting' value 'Orthorhombic' changed to
'orthorhombic' according to
/home/saulius/struct/CIF-dictionaries/cif_core.dic dictionary named
'cif_core.dic' version 2.4.1 from
2010-06-29.

'_exptl_absorpt_correction_type' value 'Multi-scan'
changed to 'multi-scan' according to
/home/saulius/struct/CIF-dictionaries/cif_core.dic dictionary named
'cif_core.dic' version 2.4.1 from 2010-06-29.

Automatic conversion script
Id: cif_fix_values 1715 2011-07-08 13:25:40Z adriana 
;
_cod_original_cell_volume 1517.2(6)
_cod_original_sg_symbol_H-M Pnma
_cod_database_code 7206626

loop_
_symmetry_equiv_pos_as_xyz
'x, y, z'
'-x+1/2, -y, z+1/2'
'-x, y+1/2, -z'
'x+1/2, -y+1/2, -z+1/2'
'-x, -y, -z'
'x-1/2, y, -z-1/2'
'x, -y-1/2, z'
'-x-1/2, y-1/2, z-1/2'

loop_
_atom_site_label
_atom_site_type_symbol
_atom_site_fract_x
_atom_site_fract_y
_atom_site_fract_z
_atom_site_U_iso_or_equiv
_atom_site_adp_type
_atom_site_occupancy
_atom_site_symmetry_multiplicity
_atom_site_calc_flag
_atom_site_refinement_flags
C1 C 0.0794(5) 0.5938(3) 0.0636(4) 0.0214(10) Uani 1 1 d .
H1 H 0.0375 0.5860 -0.0194 0.026 Uiso 1 1 calc R
C2 C 0.1939(5) 0.6470(2) 0.2189(4) 0.0181(9) Uani 1 1 d .
H2 H 0.2492 0.6825 0.2726 0.022 Uiso 1 1 calc R
C3 C 0.1532(5) 0.5389(3) 0.3792(4) 0.0185(9) Uani 1 1 d .
H3A H 0.2115 0.5737 0.4381 0.022 Uiso 1 1 calc R
H3B H 0.2137 0.4895 0.3700 0.022 Uiso 1 1 calc R
C4 C -0.0077(5) 0.5205(2) 0.4354(4) 0.0197(9) Uani 1 1 d .
H4A H -0.0668 0.4863 0.3760 0.024 Uiso 1 1 calc R
H4B H -0.0677 0.5700 0.4460 0.024 Uiso 1 1 calc R
N1 N 0.1596(4) 0.6604(2) 0.0980(3) 0.0166(8) Uani 1 1 d .
N2 N 0.0655(5) 0.5418(2) 0.1551(3) 0.0240(9) Uani 1 1 d .
N3 N 0.1400(4) 0.5770(2) 0.2551(3) 0.0169(8) Uani 1 1 d .
Ni1 Ni 0.22205(8) 0.7500 -0.02479(6) 0.0134(3) Uani 1 2 d S
O1 O 0.0023(5) 0.7500 -0.1064(4) 0.0246(10) Uani 1 2 d SD
H1A H -0.084(4) 0.7500 -0.066(5) 0.037 Uiso 1 2 d SD
H1B H -0.009(7) 0.728(5) -0.179(4) 0.037 Uiso 0.50 1 d PD
O2 O 0.2760(4) 0.66139(18) -0.1574(3) 0.0196(7) Uani 1 1 d D
H2A H 0.3738(16) 0.654(3) -0.171(4) 0.029 Uiso 1 1 d D
H2B H 0.228(4) 0.668(3) -0.228(2) 0.029 Uiso 1 1 d D
O3 O 0.4561(5) 0.7500 0.0345(4) 0.0184(9) Uani 1 2 d S
O4 O 0.5918(4) 0.6794(2) -0.1317(3) 0.0291(8) Uani 1 1 d .
O5 O 0.7397(5) 0.7500 0.0284(4) 0.0344(13) Uani 1 2 d S
S1 S 0.59579(16) 0.7500 -0.04897(13) 0.0164(4) Uani 1 2 d S

loop_
_atom_site_aniso_label
_atom_site_aniso_U_11
_atom_site_aniso_U_22
_atom_site_aniso_U_33
_atom_site_aniso_U_23
_atom_site_aniso_U_13
_atom_site_aniso_U_12
C1 0.023(2) 0.029(2) 0.012(2) 0.0043(18) -0.0023(17) -0.0061(19)
C2 0.026(2) 0.017(2) 0.012(2) -0.0011(16) 0.0026(17) -0.0017(18)
C3 0.023(2) 0.021(2) 0.011(2) 0.0049(17) 0.0015(17) 0.0001(18)
C4 0.025(2) 0.021(2) 0.013(2) 0.0064(18) 0.0025(17) 0.0008(19)
N1 0.0195(18) 0.0198(19) 0.0104(17) 0.0011(14) -0.0010(14) -0.0001(15)
N2 0.032(2) 0.026(2) 0.0143(19) -0.0007(16) -0.0007(16) -0.0110(17)
N3 0.0261(19) 0.0169(19) 0.0077(16) 0.0016(13) 0.0025(15) 0.0004(14)
Ni1 0.0149(4) 0.0175(4) 0.0077(4) 0.000 0.0005(3) 0.000
O1 0.015(2) 0.048(3) 0.011(2) 0.000 0.0006(16) 0.000
O2 0.0220(16) 0.0243(16) 0.0125(15) -0.0015(12) -0.0032(12) 0.0019(14)
O3 0.013(2) 0.023(2) 0.019(2) 0.000 0.0017(17) 0.000
O4 0.0270(18) 0.0308(19) 0.0294(17) -0.0128(15) 0.0129(14) -0.0057(14)
O5 0.018(2) 0.078(4) 0.008(2) 0.000 0.0008(17) 0.000
S1 0.0147(8) 0.0252(8) 0.0093(7) 0.000 0.0011(5) 0.000

loop_
_atom_type_symbol
_atom_type_description
_atom_type_scat_dispersion_real
_atom_type_scat_dispersion_imag
_atom_type_scat_source
C C 0.0033 0.0016 'International Tables Vol C Tables 4.2.6.8 and 6.1.1.4'
H H 0.0000 0.0000 'International Tables Vol C Tables 4.2.6.8 and 6.1.1.4'
N N 0.0061 0.0033 'International Tables Vol C Tables 4.2.6.8 and 6.1.1.4'
Ni Ni 0.3393 1.1124 'International Tables Vol C Tables 4.2.6.8 and 6.1.1.4'
O O 0.0106 0.0060 'International Tables Vol C Tables 4.2.6.8 and 6.1.1.4'
S S 0.1246 0.1234 'International Tables Vol C Tables 4.2.6.8 and 6.1.1.4'

loop_
_geom_angle_atom_site_label_1
_geom_angle_atom_site_label_2
_geom_angle_atom_site_label_3
_geom_angle
_geom_angle_site_symmetry_1
_geom_angle_site_symmetry_3
N2 C1 N1 114.1(4) . .
N2 C1 H1 122.9 . .
N1 C1 H1 122.9 . .
N1 C2 N3 110.6(4) . .
N1 C2 H2 124.7 . .
N3 C2 H2 124.7 . .
N3 C3 C4 111.6(3) . .
N3 C3 H3A 109.3 . .
C4 C3 H3A 109.3 . .
N3 C3 H3B 109.3 . .
C4 C3 H3B 109.3 . .
H3A C3 H3B 108.0 . .
C3 C4 C4 111.1(4) . 5_566
C3 C4 H4A 109.4 . .
C4 C4 H4A 109.4 5_566 .
C3 C4 H4B 109.4 . .
C4 C4 H4B 109.4 5_566 .
H4A C4 H4B 108.0 . .
C2 N1 C1 102.8(3) . .
C2 N1 Ni1 132.0(3) . .
C1 N1 Ni1 125.0(3) . .
C1 N2 N3 103.1(3) . .
C2 N3 N2 109.4(3) . .
C2 N3 C3 128.7(4) . .
N2 N3 C3 121.9(3) . .
O1 Ni1 N1 91.48(12) . 7_575
O1 Ni1 N1 91.48(12) . .
N1 Ni1 N1 95.11(19) 7_575 .
O1 Ni1 O3 172.74(16) . .
N1 Ni1 O3 93.41(12) 7_575 .
N1 Ni1 O3 93.41(12) . .
O1 Ni1 O2 85.56(12) . .
N1 Ni1 O2 176.64(12) 7_575 .
N1 Ni1 O2 86.58(13) . .
O3 Ni1 O2 89.38(11) . .
O1 Ni1 O2 85.56(12) . 7_575
N1 Ni1 O2 86.58(13) 7_575 7_575
N1 Ni1 O2 176.64(12) . 7_575
O3 Ni1 O2 89.38(11) . 7_575
O2 Ni1 O2 91.59(17) . 7_575
Ni1 O1 H1A 125(4) . .
Ni1 O1 H1B 119(5) . .
H1A O1 H1B 110(3) . .
Ni1 O2 H2A 115(3) . .
Ni1 O2 H2B 112(3) . .
H2A O2 H2B 110(2) . .
S1 O3 Ni1 126.2(2) . .
O5 S1 O3 110.0(2) . .
O5 S1 O4 110.05(17) . .
O3 S1 O4 109.24(15) . .
O5 S1 O4 110.05(17) . 7_575
O3 S1 O4 109.24(15) . 7_575
O4 S1 O4 108.2(3) . 7_575

loop_
_geom_bond_atom_site_label_1
_geom_bond_atom_site_label_2
_geom_bond_distance
_geom_bond_site_symmetry_2
C1 N2 1.311(5) .
C1 N1 1.371(5) .
C1 H1 0.9500 .
C2 N1 1.321(5) .
C2 N3 1.332(5) .
C2 H2 0.9500 .
C3 N3 1.458(5) .
C3 C4 1.523(6) .
C3 H3A 0.9900 .
C3 H3B 0.9900 .
C4 C4 1.529(8) 5_566
C4 H4A 0.9900 .
C4 H4B 0.9900 .
N1 Ni1 2.065(3) .
N2 N3 1.364(5) .
Ni1 O1 2.056(4) .
Ni1 N1 2.065(3) 7_575
Ni1 O3 2.086(4) .
Ni1 O2 2.102(3) .
Ni1 O2 2.102(3) 7_575
O1 H1A 0.853(10) .
O1 H1B 0.848(10) .
O2 H2A 0.853(10) .
O2 H2B 0.848(10) .
O3 S1 1.476(4) .
O4 S1 1.481(3) .
O5 S1 1.468(5) .
S1 O4 1.481(3) 7_575
